data_4333397
loop_
_publ_author_name
'Li, Bo'
'Zhang, Haitao'
'Huynh, Lan'
'Shatruk, Mikhael'
'Dikarev, Evgeny V.'

_publ_section_title
;
 Mo/Rh Carboxylate:&#x00A0; Heterometallic Compound Built of Homometallic
 Paddlewheel Units
;
_journal_issue 22
_journal_name_full 'Inorganic Chemistry'
_journal_page_first 9155
_journal_page_last 9159
_journal_paper_doi 10.1021/ic7009012
_journal_volume 46
_journal_year 2007
_chemical_formula_moiety 'Mo2 (O2 C C F3)4'
_chemical_formula_sum 'C8 F12 Mo2 O8'
_chemical_formula_weight 643.96
_chemical_melting_point ?
_chemical_name_systematic
; 
 tetrakis(mu2-trifluoroacetateo-O,O')-di-molybdenium(II)  
;
_space_group_IT_number 2
_symmetry_cell_setting triclinic
_symmetry_space_group_name_Hall '-P 1'
_symmetry_space_group_name_H-M 'P -1'
_atom_sites_solution_hydrogens none
_atom_sites_solution_primary direct
_atom_sites_solution_secondary difmap
_audit_creation_method SHELXL-97
_cell_angle_alpha 87.515(2)
_cell_angle_beta 85.862(2)
_cell_angle_gamma 80.617(2)
_cell_formula_units_Z 1
_cell_length_a 5.5662(8)
_cell_length_b 8.2207(12)
_cell_length_c 8.9579(13)
_cell_measurement_reflns_used 3332
_cell_measurement_temperature 173(2)
_cell_measurement_theta_max 28.03
_cell_measurement_theta_min 2.28
_cell_volume 403.15(10)
_computing_cell_refinement 'SMART, SAINT'
_computing_data_collection SMART
_computing_data_reduction SAINT
_computing_molecular_graphics 'SHELXP-93 (Sheldrick, 1993)'
_computing_publication_material 'SHELXCIF-93 (Sheldrick, 1993)'
_computing_structure_refinement 'SHELXL-97 (Sheldrick, 1997)'
_computing_structure_solution 'SHELXS-97 (Sheldrick, 1990)'
_diffrn_ambient_temperature 173(2)
_diffrn_measured_fraction_theta_full 0.904
_diffrn_measured_fraction_theta_max 0.904
_diffrn_measurement_device_type 'Bruker SMART APEX CCD'
_diffrn_measurement_method '0.3 deg wide \w exposures'
_diffrn_radiation_monochromator graphite
_diffrn_radiation_source 'fine-focus sealed tube'
_diffrn_radiation_type MoK\a
_diffrn_radiation_wavelength 0.71073
_diffrn_reflns_av_R_equivalents 0.0175
_diffrn_reflns_av_sigmaI/netI 0.0248
_diffrn_reflns_limit_h_max 7
_diffrn_reflns_limit_h_min -7
_diffrn_reflns_limit_k_max 10
_diffrn_reflns_limit_k_min -10
_diffrn_reflns_limit_l_max 11
_diffrn_reflns_limit_l_min -11
_diffrn_reflns_number 3445
_diffrn_reflns_theta_full 28.03
_diffrn_reflns_theta_max 28.03
_diffrn_reflns_theta_min 2.28
_diffrn_standards_decay_% 0
_diffrn_standards_interval_count na
_diffrn_standards_interval_time na
_diffrn_standards_number 'none (area detector data)'
_exptl_absorpt_coefficient_mu 1.729
_exptl_absorpt_correction_T_max 0.8741
_exptl_absorpt_correction_T_min 0.3995
_exptl_absorpt_correction_type 'multi-scan (SADABS)'
_exptl_crystal_colour yellow
_exptl_crystal_density_diffrn 2.652
_exptl_crystal_density_meas ?
_exptl_crystal_density_method none
_exptl_crystal_description needle
_exptl_crystal_F_000 304
_exptl_crystal_size_max 0.65
_exptl_crystal_size_mid 0.09
_exptl_crystal_size_min 0.08
_refine_diff_density_max 0.551
_refine_diff_density_min -0.731
_refine_diff_density_rms 0.098
_refine_ls_extinction_coef 0.040(3)
_refine_ls_extinction_expression Fc^*^=kFc[1+0.001xFc^2^\l^3^/sin(2\q)]^-1/4^
_refine_ls_extinction_method SHELXL
_refine_ls_goodness_of_fit_ref 1.050
_refine_ls_hydrogen_treatment noref
_refine_ls_matrix_type full
_refine_ls_number_parameters 137
_refine_ls_number_reflns 1768
_refine_ls_number_restraints 0
_refine_ls_restrained_S_all 1.050
_refine_ls_R_factor_all 0.0222
_refine_ls_R_factor_gt 0.0220
_refine_ls_shift/su_max 0.001
_refine_ls_shift/su_mean 0.000
_refine_ls_structure_factor_coef Fsqd
_refine_ls_weighting_details 'calc w=1/[\s^2^(Fo^2^)+(0.0341P)^2^+0.3390P] where P=(Fo^2^+2Fc^2^)/3'
_refine_ls_weighting_scheme calc
_refine_ls_wR_factor_gt 0.0574
_refine_ls_wR_factor_ref 0.0576
_reflns_number_gt 1738
_reflns_number_total 1768
_reflns_threshold_expression >2sigma(I)
_cod_data_source_file ic7009012sup1.cif
_cod_data_source_block '[Mo2(O2CCF3)4]'
_cod_depositor_comments
;
The following automatic conversions were performed:

'_chemical_melting_point' value 'not measured' was changed to '?' -
the value is undefined or not given.

Automatic conversion script
Id: cif_fix_values 1891 2012-01-12 08:04:46Z andrius 

The following automatic conversions were performed:

'_exptl_crystal_density_meas' value 'not measured' was changed to '?'
- the value is perceived as not measured.

Automatic conversion script
Id: cif_fix_values 3008 2015-01-20 13:52:24Z robertas 
;
_cod_database_code 4333397

loop_
_symmetry_equiv_pos_as_xyz
'x, y, z'
'-x, -y, -z'

loop_
_atom_site_label
_atom_site_type_symbol
_atom_site_fract_x
_atom_site_fract_y
_atom_site_fract_z
_atom_site_U_iso_or_equiv
_atom_site_adp_type
_atom_site_occupancy
_atom_site_symmetry_multiplicity
_atom_site_calc_flag
Mo1 Mo 0.35331(3) 0.439325(18) 0.037349(17) 0.01815(10) Uani 1 1 d
O1 O 0.3711(3) 0.31870(19) -0.16641(18) 0.0235(3) Uani 1 1 d
O2 O 0.3160(3) 0.55352(19) 0.24538(18) 0.0234(3) Uani 1 1 d
O3 O 0.5863(3) 0.23859(19) 0.13260(17) 0.0208(3) Uani 1 1 d
O4 O 0.0992(3) 0.63449(19) -0.05578(18) 0.0209(3) Uani 1 1 d
C1 C 0.4684(4) 0.6471(3) 0.2635(2) 0.0242(4) Uani 1 1 d
C2 C 0.4613(5) 0.7295(3) 0.4148(3) 0.0334(5) Uani 1 1 d
C3 C 0.1918(4) 0.7516(2) -0.1222(2) 0.0204(4) Uani 1 1 d
C4 C 0.0124(4) 0.8867(3) -0.1979(3) 0.0250(4) Uani 1 1 d
F1 F 0.3726(5) 0.8880(2) 0.4012(2) 0.0648(6) Uani 1 1 d
F2 F 0.3263(4) 0.6601(2) 0.51972(18) 0.0501(4) Uani 1 1 d
F3 F 0.6825(4) 0.7159(3) 0.4626(2) 0.0524(5) Uani 1 1 d
F4 F 0.1216(3) 1.0045(2) -0.2604(3) 0.0551(5) Uani 1 1 d
F5 F -0.1620(3) 0.9528(2) -0.09909(18) 0.0400(4) Uani 1 1 d
F6 F -0.0971(3) 0.8196(2) -0.30039(18) 0.0395(4) Uani 1 1 d

loop_
_atom_site_aniso_label
_atom_site_aniso_U_11
_atom_site_aniso_U_22
_atom_site_aniso_U_33
_atom_site_aniso_U_23
_atom_site_aniso_U_13
_atom_site_aniso_U_12
Mo1 0.01227(13) 0.02114(13) 0.02243(13) -0.00017(7) -0.00291(7) -0.00622(7)
O1 0.0225(8) 0.0243(7) 0.0256(8) -0.0025(6) -0.0059(6) -0.0068(6)
O2 0.0209(8) 0.0268(8) 0.0226(7) -0.0014(6) -0.0007(6) -0.0044(6)
O3 0.0148(7) 0.0228(7) 0.0261(8) 0.0009(6) -0.0035(6) -0.0063(6)
O4 0.0126(7) 0.0237(7) 0.0273(8) 0.0022(6) -0.0045(6) -0.0050(6)
C1 0.0250(10) 0.0233(10) 0.0242(10) -0.0030(8) -0.0061(8) -0.0009(8)
C2 0.0432(14) 0.0289(11) 0.0281(11) -0.0043(9) -0.0079(10) -0.0020(10)
C3 0.0190(10) 0.0209(9) 0.0222(9) -0.0014(7) -0.0027(7) -0.0049(7)
C4 0.0202(10) 0.0249(10) 0.0310(11) 0.0005(8) -0.0043(8) -0.0062(8)
F1 0.1109(19) 0.0315(9) 0.0467(10) -0.0134(7) -0.0212(11) 0.0147(10)
F2 0.0648(12) 0.0568(11) 0.0295(8) -0.0118(7) 0.0077(8) -0.0139(9)
F3 0.0541(11) 0.0704(12) 0.0371(9) -0.0123(8) -0.0205(8) -0.0125(9)
F4 0.0324(8) 0.0425(9) 0.0917(15) 0.0363(10) -0.0161(9) -0.0144(7)
F5 0.0306(8) 0.0422(8) 0.0435(9) -0.0106(7) -0.0067(6) 0.0097(6)
F6 0.0401(9) 0.0407(8) 0.0379(8) -0.0065(6) -0.0195(7) 0.0023(7)

loop_
_atom_type_symbol
_atom_type_description
_atom_type_scat_dispersion_real
_atom_type_scat_dispersion_imag
_atom_type_scat_source
C C 0.0033 0.0016 'International Tables Vol C Tables 4.2.6.8 and 6.1.1.4'
O O 0.0106 0.0060 'International Tables Vol C Tables 4.2.6.8 and 6.1.1.4'
F F 0.0171 0.0103 'International Tables Vol C Tables 4.2.6.8 and 6.1.1.4'
Mo Mo -1.6832 0.6857 'International Tables Vol C Tables 4.2.6.8 and 6.1.1.4'

loop_
_geom_angle_atom_site_label_1
_geom_angle_atom_site_label_2
_geom_angle_atom_site_label_3
_geom_angle
_geom_angle_site_symmetry_1
_geom_angle_site_symmetry_3
O1 Mo1 Mo1 91.61(5) . 2_665
O1 Mo1 O2 176.43(5) . .
Mo1 Mo1 O2 91.94(5) 2_665 .
O1 Mo1 O3 91.29(6) . .
Mo1 Mo1 O3 92.64(4) 2_665 .
O2 Mo1 O3 88.85(6) . .
O1 Mo1 O4 88.27(6) . .
Mo1 Mo1 O4 90.84(4) 2_665 .
O2 Mo1 O4 91.37(6) . .
O3 Mo1 O4 176.50(5) . .
C1 O1 Mo1 115.72(13) 2_665 .
C1 O2 Mo1 115.34(14) . .
C3 O3 Mo1 115.88(13) 2_665 .
C3 O4 Mo1 115.67(13) . .
O2 C1 O1 125.3(2) . 2_665
O2 C1 C2 118.7(2) . .
O1 C1 C2 115.9(2) 2_665 .
F3 C2 F1 108.0(2) . .
F3 C2 F2 107.1(2) . .
F1 C2 F2 109.0(2) . .
F3 C2 C1 110.7(2) . .
F1 C2 C1 110.16(19) . .
F2 C2 C1 111.7(2) . .
O3 C3 O4 124.93(19) 2_665 .
O3 C3 C4 119.07(18) 2_665 .
O4 C3 C4 115.97(18) . .
F4 C4 F6 109.6(2) . .
F4 C4 F5 108.7(2) . .
F6 C4 F5 106.65(19) . .
F4 C4 C3 112.03(18) . .
F6 C4 C3 109.13(17) . .
F5 C4 C3 110.62(18) . .

loop_
_geom_bond_atom_site_label_1
_geom_bond_atom_site_label_2
_geom_bond_distance
_geom_bond_site_symmetry_2
Mo1 O1 2.1032(16) .
Mo1 Mo1 2.1036(4) 2_665
Mo1 O2 2.1046(16) .
Mo1 O3 2.1149(15) .
Mo1 O4 2.1412(15) .
O1 C1 1.258(3) 2_665
O2 C1 1.257(3) .
O3 C3 1.247(3) 2_665
O4 C3 1.271(3) .
C1 O1 1.258(3) 2_665
C1 C2 1.537(3) .
C2 F3 1.319(3) .
C2 F1 1.319(3) .
C2 F2 1.328(3) .
C3 O3 1.247(3) 2_665
C3 C4 1.537(3) .
C4 F4 1.310(3) .
C4 F6 1.324(3) .
C4 F5 1.329(3) .
